data_2106042
loop_
_publ_author_name
'Collin, R.L.'
'Willis, M.'

_publ_section_title
;
 The Crystal Structure of Disodium Dihydrogen Hypophosphate Hexahydrate
 Na2 (H2 P2 O6) (H2 O)6 and Disodium Dihydrogen Pyrophosphate Hexahydrate
 Na2 (H2 P2 O7) (H2 O)6
;
_journal_name_full 'Acta Crystallographica B (24,1968-38,1982)'
_journal_page_first 291
_journal_page_last 302
_journal_volume 27
_journal_year 1971
_chemical_formula_sum 'H14 Na2 O12 P2'
_chemical_name_systematic 'Na2 (H2 P2 O6) (H2 O)6'
_space_group_IT_number 15
_symmetry_space_group_name_Hall '-C 2yc'
_symmetry_space_group_name_H-M 'C 1 2/c 1'
_cell_angle_alpha 90
_cell_angle_beta 115.94
_cell_angle_gamma 90
_cell_formula_units_Z 4
_cell_length_a 14.09
_cell_length_b 6.998
_cell_length_c 12.7
_cell_volume 1126.083
_citation_journal_id_ASTM ACBCAR
_cod_data_source_file Collin_ACBCAR_1971_1518.cif
_cod_data_source_block H14Na2O12P2
_cod_database_code 2106042

loop_
_symmetry_equiv_pos_as_xyz
x,y,z
-x,y,-z+1/2
-x,-y,-z
x,-y,z-1/2
x+1/2,y+1/2,z
-x+1/2,y+1/2,-z+1/2
-x+1/2,-y+1/2,-z
x+1/2,-y+1/2,z-1/2

loop_
_atom_site_label
_atom_site_type_symbol
_atom_site_fract_x
_atom_site_fract_y
_atom_site_fract_z
_atom_site_occupancy
_atom_site_U_iso_or_equiv
H6 H+1 0.1759 0.7105 0.0577 1 0.0
O3 O-2 0.07116 -0.04784 0.17315 1 0.0
H7 H+1 0.0349 -0.1389 0.1491 1 0.0
O4 O-2 0.26224 0.12426 0.12098 1 0.0
Na1 Na+1 0.2385 0.38336 0.23565 1 0.0
O1 O-2 -0.10942 0.10786 0.07065 1 0.0
H3 H+1 -0.0185 0.5562 0.103 1 0.0
H5 H+1 -0.0548 0.6591 0.0134 1 0.0
O5 O-2 0.21581 0.64529 0.1145 1 0.0
P1 P+4 0.00148 0.13517 0.16451 1 0.0
H4 H+1 0.3056 0.1324 0.1036 1 0.0
O2 O-2 0.0598 0.30826 0.15327 1 0.0
H2 H+1 0.2639 0.6306 0.1028 1 0.0
O6 O-2 -0.04475 0.64855 0.08454 1 0.0
H1 H+1 0.2164 0.0828 0.0616 1 0.0
